data_4069266
loop_
_publ_author_name
'Grochowski, Matthew R.'
'Brennessel, William W.'
'Jones, William D.'

_publ_section_title
;
 Carbon&#x2212;Sulfur Bond Cleavage of Methyl-Substituted Thiophenes with
 Iridium(III)
;
_journal_issue 9
_journal_name_full Organometallics
_journal_page_first 2661
_journal_paper_doi 10.1021/om900114m
_journal_volume 28
_journal_year 2009
_chemical_formula_moiety 'C30 H52 Cl2 Ir2 S2'
_chemical_formula_sum 'C30 H52 Cl2 Ir2 S2'
_chemical_formula_weight 932.14
_chemical_name_common jonmg10
_chemical_name_systematic
;
  [Cp*IrCl]2(mu-2-pentyl)2, 4
;
_space_group_IT_number 14
_symmetry_cell_setting monoclinic
_symmetry_space_group_name_Hall '-P 2ybc'
_symmetry_space_group_name_H-M 'P 1 21/c 1'
_atom_sites_solution_hydrogens geom
_atom_sites_solution_primary direct
_atom_sites_solution_secondary difmap
_audit_creation_method SHELXL-97
_cell_angle_alpha 90.00
_cell_angle_beta 91.713(7)
_cell_angle_gamma 90.00
_cell_formula_units_Z 4
_cell_length_a 11.869(6)
_cell_length_b 8.794(5)
_cell_length_c 32.001(17)
_cell_measurement_reflns_used 2278
_cell_measurement_temperature 100.0(1)
_cell_measurement_theta_max 21.01
_cell_measurement_theta_min 2.40
_cell_volume 3339(3)
_computing_cell_refinement 'SAINT (Bruker, 2006)'
_computing_data_collection 'APEX2 (Bruker, 2006)'
_computing_data_reduction 'SAINT (Bruker, 2006)'
_computing_molecular_graphics 'SHELXTL (Bruker, 2000)'
_computing_publication_material 'SHELXTL (Bruker, 2000)'
_computing_structure_refinement 'SHELXL-97 (Sheldrick, 1997)'
_computing_structure_solution 'SIR97 (Altomare et al., 1999)'
_diffrn_ambient_temperature 100.0(1)
_diffrn_measured_fraction_theta_full 0.994
_diffrn_measured_fraction_theta_max 0.994
_diffrn_measurement_device_type 'Bruker SMART APEX II CCD Platform'
_diffrn_measurement_method 'area detector, \w scans per \f'
_diffrn_radiation_monochromator graphite
_diffrn_radiation_source 'fine-focus sealed tube'
_diffrn_radiation_type MoK\a
_diffrn_radiation_wavelength 0.71073
_diffrn_reflns_av_R_equivalents 0.3382
_diffrn_reflns_av_sigmaI/netI 0.3750
_diffrn_reflns_limit_h_max 13
_diffrn_reflns_limit_h_min -14
_diffrn_reflns_limit_k_max 10
_diffrn_reflns_limit_k_min -9
_diffrn_reflns_limit_l_max 38
_diffrn_reflns_limit_l_min -38
_diffrn_reflns_number 21303
_diffrn_reflns_theta_full 25.12
_diffrn_reflns_theta_max 25.12
_diffrn_reflns_theta_min 2.11
_exptl_absorpt_coefficient_mu 8.267
_exptl_absorpt_correction_T_max 0.9598
_exptl_absorpt_correction_T_min 0.3513
_exptl_absorpt_correction_type multi-scan
_exptl_absorpt_process_details 'SADABS (Sheldrick, 2007)'
_exptl_crystal_colour yellow
_exptl_crystal_density_diffrn 1.855
_exptl_crystal_density_method 'not measured'
_exptl_crystal_description plate
_exptl_crystal_F_000 1808
_exptl_crystal_size_max 0.16
_exptl_crystal_size_mid 0.10
_exptl_crystal_size_min 0.01
_refine_diff_density_max 1.948
_refine_diff_density_min -2.922
_refine_diff_density_rms 0.323
_refine_ls_extinction_method none
_refine_ls_goodness_of_fit_ref 1.032
_refine_ls_hydrogen_treatment constr
_refine_ls_matrix_type full
_refine_ls_number_parameters 129
_refine_ls_number_reflns 5944
_refine_ls_number_restraints 0
_refine_ls_restrained_S_all 1.032
_refine_ls_R_factor_all 0.3215
_refine_ls_R_factor_gt 0.1462
_refine_ls_shift/su_max 0.000
_refine_ls_shift/su_mean 0.000
_refine_ls_structure_factor_coef Fsqd
_refine_ls_weighting_details 'calc w=1/[\s^2^(Fo^2^)+(0.0624P)^2^+360.9211P] where P=(Fo^2^+2Fc^2^)/3'
_refine_ls_weighting_scheme calc
_refine_ls_wR_factor_gt 0.2680
_refine_ls_wR_factor_ref 0.3305
_reflns_number_gt 2135
_reflns_number_total 5944
_reflns_threshold_expression >2sigma(I)
_cod_data_source_file om900114m_si_002.cif
_cod_data_source_block jonmg10
_cod_original_cell_volume 3338(3)
_cod_database_code 4069266

loop_
_symmetry_equiv_pos_as_xyz
'x, y, z'
'-x, y+1/2, -z+1/2'
'-x, -y, -z'
'x, -y-1/2, z-1/2'

loop_
_atom_site_label
_atom_site_type_symbol
_atom_site_fract_x
_atom_site_fract_y
_atom_site_fract_z
_atom_site_U_iso_or_equiv
_atom_site_adp_type
_atom_site_occupancy
_atom_site_symmetry_multiplicity
_atom_site_calc_flag
_atom_site_refinement_flags
Ir1 Ir 0.86097(18) 0.91550(19) 0.83163(7) 0.0476(6) Uani 1 1 d .
Ir2 Ir 0.6956(2) 0.8324(2) 0.92329(7) 0.0613(8) Uani 1 1 d .
Cl1 Cl 0.8923(11) 0.6537(11) 0.8143(4) 0.059(4) Uani 1 1 d .
Cl2 Cl 0.7108(13) 0.5627(12) 0.9157(4) 0.071(4) Uani 1 1 d .
S1 S 0.6721(11) 0.8709(12) 0.8502(4) 0.053(4) Uani 1 1 d .
S2 S 0.8836(12) 0.8758(13) 0.9055(4) 0.060(4) Uani 1 1 d .
C1 C 0.8771(19) 1.151(3) 0.8226(7) 0.044(12) Uiso 1 1 d G
C2 C 0.8272(19) 1.092(3) 0.7861(7) 0.090(18) Uiso 1 1 d G
C3 C 0.9043(17) 0.995(2) 0.7680(6) 0.040(11) Uiso 1 1 d G
C4 C 1.0017(16) 0.993(2) 0.7933(6) 0.062(15) Uiso 1 1 d G
C5 C 0.9850(17) 1.089(2) 0.8271(6) 0.051(12) Uiso 1 1 d G
C6 C 0.825(3) 1.259(4) 0.8516(10) 0.19(4) Uiso 1 1 d G
H6A H 0.8392 1.3637 0.8424 0.279 Uiso 1 1 calc R
H6B H 0.8570 1.2448 0.8799 0.279 Uiso 1 1 calc R
H6C H 0.7432 1.2417 0.8517 0.279 Uiso 1 1 calc R
C7 C 0.713(3) 1.128(4) 0.7694(10) 0.12(3) Uiso 1 1 d G
H7A H 0.7167 1.2101 0.7488 0.187 Uiso 1 1 calc R
H7B H 0.6650 1.1598 0.7923 0.187 Uiso 1 1 calc R
H7C H 0.6799 1.0372 0.7560 0.187 Uiso 1 1 calc R
C8 C 0.886(2) 0.908(4) 0.7287(9) 0.074(16) Uiso 1 1 d G
H8A H 0.9115 0.9685 0.7051 0.110 Uiso 1 1 calc R
H8B H 0.8053 0.8856 0.7247 0.110 Uiso 1 1 calc R
H8C H 0.9283 0.8126 0.7303 0.110 Uiso 1 1 calc R
C9 C 1.105(2) 0.904(3) 0.7857(8) 0.049(12) Uiso 1 1 d G
H9A H 1.1538 0.9611 0.7672 0.073 Uiso 1 1 calc R
H9B H 1.0844 0.8067 0.7726 0.073 Uiso 1 1 calc R
H9C H 1.1454 0.8845 0.8124 0.073 Uiso 1 1 calc R
C10 C 1.067(3) 1.121(4) 0.8617(9) 0.09(2) Uiso 1 1 d G
H10A H 1.1173 1.2039 0.8536 0.140 Uiso 1 1 calc R
H10B H 1.1121 1.0295 0.8677 0.140 Uiso 1 1 calc R
H10C H 1.0270 1.1505 0.8867 0.140 Uiso 1 1 calc R
C11 C 0.620(3) 1.037(4) 0.9471(9) 0.050(13) Uiso 1 1 d G
C12 C 0.687(3) 0.968(4) 0.9772(10) 0.14(3) Uiso 1 1 d G
C13 C 0.638(3) 0.832(4) 0.9870(10) 0.11(2) Uiso 1 1 d G
C14 C 0.541(3) 0.817(4) 0.9628(9) 0.11(2) Uiso 1 1 d G
C15 C 0.530(3) 0.943(3) 0.9382(9) 0.14(3) Uiso 1 1 d G
C16 C 0.641(4) 1.184(5) 0.9279(15) 0.33(8) Uiso 1 1 d G
H16A H 0.6095 1.2651 0.9451 0.489 Uiso 1 1 calc R
H16B H 0.6054 1.1872 0.8999 0.489 Uiso 1 1 calc R
H16C H 0.7225 1.1997 0.9258 0.489 Uiso 1 1 calc R
C17 C 0.791(4) 1.029(6) 0.9957(16) 0.25(6) Uiso 1 1 d G
H17A H 0.7740 1.0880 1.0207 0.381 Uiso 1 1 calc R
H17B H 0.8273 1.0948 0.9754 0.381 Uiso 1 1 calc R
H17C H 0.8417 0.9449 1.0034 0.381 Uiso 1 1 calc R
C18 C 0.681(4) 0.722(6) 1.0176(15) 0.20(4) Uiso 1 1 d G
H18A H 0.6539 0.7479 1.0452 0.296 Uiso 1 1 calc R
H18B H 0.7640 0.7249 1.0183 0.296 Uiso 1 1 calc R
H18C H 0.6557 0.6199 1.0097 0.296 Uiso 1 1 calc R
C19 C 0.464(4) 0.688(5) 0.9633(14) 0.15(3) Uiso 1 1 d G
H19A H 0.4084 0.7038 0.9849 0.228 Uiso 1 1 calc R
H19B H 0.5063 0.5944 0.9692 0.228 Uiso 1 1 calc R
H19C H 0.4249 0.6791 0.9359 0.228 Uiso 1 1 calc R
C20 C 0.439(4) 0.974(5) 0.9078(14) 0.18(4) Uiso 1 1 d G
H20A H 0.3786 1.0293 0.9214 0.269 Uiso 1 1 calc R
H20B H 0.4093 0.8771 0.8968 0.269 Uiso 1 1 calc R
H20C H 0.4675 1.0347 0.8848 0.269 Uiso 1 1 calc R
C21 C 0.619(4) 0.702(5) 0.8239(13) 0.050(13) Uiso 1 1 d .
H21A H 0.6734 0.6187 0.8304 0.060 Uiso 1 1 calc R
C22 C 0.508(4) 0.653(6) 0.8407(16) 0.080(18) Uiso 1 1 d .
H22A H 0.4820 0.5610 0.8261 0.120 Uiso 1 1 calc R
H22B H 0.4522 0.7344 0.8362 0.120 Uiso 1 1 calc R
H22C H 0.5169 0.6322 0.8706 0.120 Uiso 1 1 calc R
C23 C 0.619(4) 0.724(5) 0.7794(13) 0.047(12) Uiso 1 1 d .
H23A H 0.6911 0.7713 0.7721 0.056 Uiso 1 1 calc R
H23B H 0.5579 0.7969 0.7716 0.056 Uiso 1 1 calc R
C24 C 0.603(5) 0.588(7) 0.7545(18) 0.094(19) Uiso 1 1 d .
H24A H 0.5266 0.5473 0.7597 0.113 Uiso 1 1 calc R
H24B H 0.6577 0.5106 0.7649 0.113 Uiso 1 1 calc R
C25 C 0.615(6) 0.602(8) 0.706(2) 0.13(3) Uiso 1 1 d .
H25A H 0.6020 0.5023 0.6931 0.200 Uiso 1 1 calc R
H25B H 0.6914 0.6367 0.7002 0.200 Uiso 1 1 calc R
H25C H 0.5599 0.6750 0.6950 0.200 Uiso 1 1 calc R
C26 C 0.968(5) 0.705(7) 0.9138(18) 0.085(19) Uiso 1 1 d .
H26A H 0.9311 0.6156 0.8999 0.102 Uiso 1 1 calc R
C27 C 0.981(6) 0.679(8) 0.960(2) 0.13(3) Uiso 1 1 d .
H27A H 1.0253 0.5874 0.9657 0.191 Uiso 1 1 calc R
H27B H 0.9058 0.6671 0.9721 0.191 Uiso 1 1 calc R
H27C H 1.0186 0.7669 0.9734 0.191 Uiso 1 1 calc R
C28 C 1.085(5) 0.727(7) 0.8976(19) 0.10(2) Uiso 1 1 d .
H28A H 1.1302 0.7975 0.9156 0.115 Uiso 1 1 calc R
H28B H 1.0829 0.7664 0.8686 0.115 Uiso 1 1 calc R
C29 C 1.137(7) 0.548(10) 0.900(3) 0.17(4) Uiso 1 1 d .
H29A H 1.1485 0.5150 0.9295 0.208 Uiso 1 1 calc R
H29B H 1.0846 0.4756 0.8857 0.208 Uiso 1 1 calc R
C30 C 1.259(9) 0.557(13) 0.876(3) 0.25(6) Uiso 1 1 d .
H30A H 1.2948 0.4565 0.8766 0.379 Uiso 1 1 calc R
H30B H 1.3081 0.6309 0.8901 0.379 Uiso 1 1 calc R
H30C H 1.2450 0.5881 0.8468 0.379 Uiso 1 1 calc R

loop_
_atom_site_aniso_label
_atom_site_aniso_U_11
_atom_site_aniso_U_22
_atom_site_aniso_U_33
_atom_site_aniso_U_23
_atom_site_aniso_U_13
_atom_site_aniso_U_12
Ir1 0.0543(13) 0.0194(8) 0.0701(14) -0.0090(10) 0.0182(10) -0.0069(11)
Ir2 0.0953(19) 0.0268(10) 0.0634(15) -0.0136(10) 0.0278(13) -0.0064(12)
Cl1 0.088(10) 0.015(5) 0.074(9) -0.020(6) 0.021(7) -0.001(6)
Cl2 0.132(13) 0.027(6) 0.056(9) 0.020(6) 0.021(8) 0.006(8)
S1 0.056(9) 0.024(6) 0.082(10) 0.002(6) 0.036(7) -0.003(6)
S2 0.071(10) 0.039(8) 0.069(10) -0.014(6) -0.004(8) -0.007(7)

loop_
_atom_type_symbol
_atom_type_description
_atom_type_scat_dispersion_real
_atom_type_scat_dispersion_imag
_atom_type_scat_source
C C 0.0033 0.0016 'International Tables Vol C Tables 4.2.6.8 and 6.1.1.4'
H H 0.0000 0.0000 'International Tables Vol C Tables 4.2.6.8 and 6.1.1.4'
S S 0.1246 0.1234 'International Tables Vol C Tables 4.2.6.8 and 6.1.1.4'
Cl Cl 0.1484 0.1585 'International Tables Vol C Tables 4.2.6.8 and 6.1.1.4'
Ir Ir -1.4442 7.9887 'International Tables Vol C Tables 4.2.6.8 and 6.1.1.4'

loop_
_geom_angle_atom_site_label_1
_geom_angle_atom_site_label_2
_geom_angle_atom_site_label_3
_geom_angle
C1 Ir1 C5 38.5(4)
C1 Ir1 C2 38.1(4)
C5 Ir1 C2 63.4(6)
C1 Ir1 C4 63.0(6)
C5 Ir1 C4 37.4(4)
C2 Ir1 C4 62.1(6)
C1 Ir1 C3 62.7(6)
C5 Ir1 C3 62.3(6)
C2 Ir1 C3 37.0(4)
C4 Ir1 C3 36.6(4)
C1 Ir1 S1 106.8(7)
C5 Ir1 S1 142.8(6)
C2 Ir1 S1 97.5(7)
C4 Ir1 S1 158.0(6)
C3 Ir1 S1 121.8(6)
C1 Ir1 S2 105.7(7)
C5 Ir1 S2 96.6(6)
C2 Ir1 S2 141.5(7)
C4 Ir1 S2 121.9(6)
C3 Ir1 S2 157.7(6)
S1 Ir1 S2 78.9(5)
C1 Ir1 Cl1 154.0(7)
C5 Ir1 Cl1 124.1(6)
C2 Ir1 Cl1 124.2(7)
C4 Ir1 Cl1 92.4(6)
C3 Ir1 Cl1 92.7(6)
S1 Ir1 Cl1 93.1(4)
S2 Ir1 Cl1 94.3(4)
C12 Ir2 C11 37.5(6)
C12 Ir2 C13 37.4(6)
C11 Ir2 C13 61.6(9)
C12 Ir2 C15 61.0(9)
C11 Ir2 C15 36.1(6)
C13 Ir2 C15 60.1(9)
C12 Ir2 C14 61.0(9)
C11 Ir2 C14 60.2(9)
C13 Ir2 C14 36.0(6)
C15 Ir2 C14 35.3(6)
C12 Ir2 S2 100.3(10)
C11 Ir2 S2 110.9(9)
C13 Ir2 S2 123.8(10)
C15 Ir2 S2 145.0(9)
C14 Ir2 S2 159.5(9)
C12 Ir2 S1 136.1(10)
C11 Ir2 S1 101.0(9)
C13 Ir2 S1 153.6(9)
C15 Ir2 S1 94.0(8)
C14 Ir2 S1 119.2(9)
S2 Ir2 S1 79.7(4)
C12 Ir2 Cl2 130.7(10)
C11 Ir2 Cl2 153.6(9)
C13 Ir2 Cl2 96.9(9)
C15 Ir2 Cl2 121.3(9)
C14 Ir2 Cl2 93.5(9)
S2 Ir2 Cl2 93.5(5)
S1 Ir2 Cl2 92.8(4)
C21 S1 Ir1 109.9(15)
C21 S1 Ir2 111.8(15)
Ir1 S1 Ir2 100.8(6)
C26 S2 Ir2 110.7(19)
C26 S2 Ir1 108.0(19)
Ir2 S2 Ir1 100.6(5)
C2 C1 C5 108.0
C2 C1 C6 126.0
C5 C1 C6 126.0
C2 C1 Ir1 73.3(8)
C5 C1 Ir1 71.9(8)
C6 C1 Ir1 120.5(7)
C1 C2 C3 108.0
C1 C2 C7 126.0
C3 C2 C7 126.0
C1 C2 Ir1 68.5(7)
C3 C2 Ir1 74.1(7)
C7 C2 Ir1 123.0(7)
C4 C3 C2 108.0
C4 C3 C8 126.0
C2 C3 C8 126.0
C4 C3 Ir1 71.0(7)
C2 C3 Ir1 68.9(7)
C8 C3 Ir1 125.7(7)
C5 C4 C3 108.0
C5 C4 C9 126.0
C3 C4 C9 126.0
C5 C4 Ir1 68.2(7)
C3 C4 Ir1 72.4(7)
C9 C4 Ir1 124.9(7)
C4 C5 C1 108.0
C4 C5 C10 126.0
C1 C5 C10 126.0
C4 C5 Ir1 74.4(7)
C1 C5 Ir1 69.6(7)
C10 C5 Ir1 121.7(7)
C1 C6 H6A 109.5
C1 C6 H6B 109.5
H6A C6 H6B 109.5
C1 C6 H6C 109.5
H6A C6 H6C 109.5
H6B C6 H6C 109.5
C2 C7 H7A 109.5
C2 C7 H7B 109.5
H7A C7 H7B 109.5
C2 C7 H7C 109.5
H7A C7 H7C 109.5
H7B C7 H7C 109.5
C3 C8 H8A 109.5
C3 C8 H8B 109.5
H8A C8 H8B 109.5
C3 C8 H8C 109.5
H8A C8 H8C 109.5
H8B C8 H8C 109.5
C4 C9 H9A 109.5
C4 C9 H9B 109.5
H9A C9 H9B 109.5
C4 C9 H9C 109.5
H9A C9 H9C 109.5
H9B C9 H9C 109.5
C5 C10 H10A 109.5
C5 C10 H10B 109.5
H10A C10 H10B 109.5
C5 C10 H10C 109.5
H10A C10 H10C 109.5
H10B C10 H10C 109.5
C12 C11 C15 108.00(6)
C12 C11 C16 126.00(10)
C15 C11 C16 126.0
C12 C11 Ir2 69.0(11)
C15 C11 Ir2 75.8(11)
C16 C11 Ir2 120.9(10)
C11 C12 C13 108.00(6)
C11 C12 C17 126.00(8)
C13 C12 C17 126.0
C11 C12 Ir2 73.5(12)
C13 C12 Ir2 73.8(11)
C17 C12 Ir2 118.6(11)
C12 C13 C14 108.0
C12 C13 C18 126.00(6)
C14 C13 C18 126.00(10)
C12 C13 Ir2 68.8(11)
C14 C13 Ir2 75.7(12)
C18 C13 Ir2 121.2(11)
C15 C14 C13 108.00(8)
C15 C14 C19 126.0
C13 C14 C19 126.0
C15 C14 Ir2 72.2(11)
C13 C14 Ir2 68.3(11)
C19 C14 Ir2 125.1(10)
C14 C15 C11 108.0
C14 C15 C20 126.00(10)
C11 C15 C20 126.0
C14 C15 Ir2 72.5(10)
C11 C15 Ir2 68.2(10)
C20 C15 Ir2 124.9(10)
C11 C16 H16A 109.5
C11 C16 H16B 109.5
H16A C16 H16B 109.5
C11 C16 H16C 109.5
H16A C16 H16C 109.5
H16B C16 H16C 109.5
C12 C17 H17A 109.5
C12 C17 H17B 109.5
H17A C17 H17B 109.5
C12 C17 H17C 109.5
H17A C17 H17C 109.5
H17B C17 H17C 109.5
C13 C18 H18A 109.5
C13 C18 H18B 109.5
H18A C18 H18B 109.5
C13 C18 H18C 109.5
H18A C18 H18C 109.5
H18B C18 H18C 109.5
C14 C19 H19A 109.5
C14 C19 H19B 109.5
H19A C19 H19B 109.5
C14 C19 H19C 109.5
H19A C19 H19C 109.5
H19B C19 H19C 109.5
C15 C20 H20A 109.5
C15 C20 H20B 109.5
H20A C20 H20B 109.5
C15 C20 H20C 109.5
H20A C20 H20C 109.5
H20B C20 H20C 109.5
C23 C21 C22 115(4)
C23 C21 S1 110(3)
C22 C21 S1 112(3)
C23 C21 H21A 106.7
C22 C21 H21A 106.7
S1 C21 H21A 106.7
C21 C22 H22A 109.5
C21 C22 H22B 109.5
H22A C22 H22B 109.5
C21 C22 H22C 109.5
H22A C22 H22C 109.5
H22B C22 H22C 109.5
C21 C23 C24 115(4)
C21 C23 H23A 108.4
C24 C23 H23A 108.4
C21 C23 H23B 108.4
C24 C23 H23B 108.4
H23A C23 H23B 107.5
C23 C24 C25 118(5)
C23 C24 H24A 107.9
C25 C24 H24A 107.9
C23 C24 H24B 107.9
C25 C24 H24B 107.9
H24A C24 H24B 107.2
C24 C25 H25A 109.5
C24 C25 H25B 109.5
H25A C25 H25B 109.5
C24 C25 H25C 109.5
H25A C25 H25C 109.5
H25B C25 H25C 109.5
C28 C26 C27 107(5)
C28 C26 S2 111(4)
C27 C26 S2 108(4)
C28 C26 H26A 110.4
C27 C26 H26A 110.4
S2 C26 H26A 110.4
C26 C27 H27A 109.5
C26 C27 H27B 109.5
H27A C27 H27B 109.5
C26 C27 H27C 109.5
H27A C27 H27C 109.5
H27B C27 H27C 109.5
C26 C28 C29 101(5)
C26 C28 H28A 111.5
C29 C28 H28A 111.5
C26 C28 H28B 111.5
C29 C28 H28B 111.5
H28A C28 H28B 109.3
C30 C29 C28 105(7)
C30 C29 H29A 110.8
C28 C29 H29A 110.8
C30 C29 H29B 110.8
C28 C29 H29B 110.8
H29A C29 H29B 108.9
C29 C30 H30A 109.5
C29 C30 H30B 109.5
H30A C30 H30B 109.5
C29 C30 H30C 109.5
H30A C30 H30C 109.5
H30B C30 H30C 109.5

loop_
_geom_bond_atom_site_label_1
_geom_bond_atom_site_label_2
_geom_bond_distance
Ir1 C1 2.10(2)
Ir1 C5 2.13(2)
Ir1 C2 2.16(2)
Ir1 C4 2.208(18)
Ir1 C3 2.227(19)
Ir1 S1 2.369(12)
Ir1 S2 2.395(14)
Ir1 Cl1 2.400(10)
Ir2 C12 2.10(3)
Ir2 C11 2.16(3)
Ir2 C13 2.17(3)
Ir2 C15 2.26(3)
Ir2 C14 2.26(3)
Ir2 S2 2.351(14)
Ir2 S1 2.371(14)
Ir2 Cl2 2.392(12)
S1 C21 1.81(4)
S2 C26 1.82(6)
C1 C2 1.393(12)
C1 C5 1.393(12)
C1 C6 1.481(13)
C2 C3 1.393(12)
C2 C7 1.481(13)
C3 C4 1.393(12)
C3 C8 1.481(13)
C4 C5 1.393(12)
C4 C9 1.481(13)
C5 C10 1.481(13)
C6 H6A 0.9800
C6 H6B 0.9800
C6 H6C 0.9800
C7 H7A 0.9800
C7 H7B 0.9800
C7 H7C 0.9800
C8 H8A 0.9800
C8 H8B 0.9800
C8 H8C 0.9800
C9 H9A 0.9800
C9 H9B 0.9800
C9 H9C 0.9800
C10 H10A 0.9800
C10 H10B 0.9800
C10 H10C 0.9800
C11 C12 1.371(19)
C11 C15 1.371(19)
C11 C16 1.46(2)
C12 C13 1.371(19)
C12 C17 1.46(2)
C13 C14 1.371(19)
C13 C18 1.46(2)
C14 C15 1.371(19)
C14 C19 1.46(2)
C15 C20 1.46(2)
C16 H16A 0.9800
C16 H16B 0.9800
C16 H16C 0.9800
C17 H17A 0.9800
C17 H17B 0.9800
C17 H17C 0.9800
C18 H18A 0.9800
C18 H18B 0.9800
C18 H18C 0.9800
C19 H19A 0.9800
C19 H19B 0.9800
C19 H19C 0.9800
C20 H20A 0.9800
C20 H20B 0.9800
C20 H20C 0.9800
C21 C23 1.43(5)
C21 C22 1.50(6)
C21 H21A 1.0000
C22 H22A 0.9800
C22 H22B 0.9800
C22 H22C 0.9800
C23 C24 1.45(6)
C23 H23A 0.9900
C23 H23B 0.9900
C24 C25 1.56(7)
C24 H24A 0.9900
C24 H24B 0.9900
C25 H25A 0.9800
C25 H25B 0.9800
C25 H25C 0.9800
C26 C28 1.51(7)
C26 C27 1.51(7)
C26 H26A 1.0000
C27 H27A 0.9800
C27 H27B 0.9800
C27 H27C 0.9800
C28 C29 1.69(9)
C28 H28A 0.9900
C28 H28B 0.9900
C29 C30 1.66(11)
C29 H29A 0.9900
C29 H29B 0.9900
C30 H30A 0.9800
C30 H30B 0.9800
C30 H30C 0.9800

loop_
_geom_torsion_atom_site_label_1
_geom_torsion_atom_site_label_2
_geom_torsion_atom_site_label_3
_geom_torsion_atom_site_label_4
_geom_torsion
C1 Ir1 S1 C21 138.8(17)
C5 Ir1 S1 C21 155.8(18)
C2 Ir1 S1 C21 100.9(17)
C4 Ir1 S1 C21 80(2)
C3 Ir1 S1 C21 70.9(17)
S2 Ir1 S1 C21 -117.9(17)
Cl1 Ir1 S1 C21 -24.2(17)
C1 Ir1 S1 Ir2 -103.2(7)
C5 Ir1 S1 Ir2 -86.1(11)
C2 Ir1 S1 Ir2 -141.1(7)
C4 Ir1 S1 Ir2 -161.9(14)
C3 Ir1 S1 Ir2 -171.0(6)
S2 Ir1 S1 Ir2 0.1(4)
Cl1 Ir1 S1 Ir2 93.9(4)
C12 Ir2 S1 C21 -149(2)
C11 Ir2 S1 C21 -133.9(19)
C13 Ir2 S1 C21 -88(3)
C15 Ir2 S1 C21 -98.2(19)
C14 Ir2 S1 C21 -72.0(19)
S2 Ir2 S1 C21 116.6(17)
Cl2 Ir2 S1 C21 23.5(17)
C12 Ir2 S1 Ir1 94.1(13)
C11 Ir2 S1 Ir1 109.4(9)
C13 Ir2 S1 Ir1 155(2)
C15 Ir2 S1 Ir1 145.1(9)
C14 Ir2 S1 Ir1 171.3(9)
S2 Ir2 S1 Ir1 -0.1(4)
Cl2 Ir2 S1 Ir1 -93.2(5)
C12 Ir2 S2 C26 111(2)
C11 Ir2 S2 C26 148(2)
C13 Ir2 S2 C26 79(2)
C15 Ir2 S2 C26 164(2)
C14 Ir2 S2 C26 88(3)
S1 Ir2 S2 C26 -114(2)
Cl2 Ir2 S2 C26 -22(2)
C12 Ir2 S2 Ir1 -135.3(10)
C11 Ir2 S2 Ir1 -97.9(10)
C13 Ir2 S2 Ir1 -167.0(11)
C15 Ir2 S2 Ir1 -82.1(14)
C14 Ir2 S2 Ir1 -158(2)
S1 Ir2 S2 Ir1 0.1(4)
Cl2 Ir2 S2 Ir1 92.3(5)
C1 Ir1 S2 C26 -140(2)
C5 Ir1 S2 C26 -101(2)
C2 Ir1 S2 C26 -156(2)
C4 Ir1 S2 C26 -72(2)
C3 Ir1 S2 C26 -84(3)
S1 Ir1 S2 C26 116(2)
Cl1 Ir1 S2 C26 24(2)
C1 Ir1 S2 Ir2 104.4(7)
C5 Ir1 S2 Ir2 142.5(7)
C2 Ir1 S2 Ir2 88.0(11)
C4 Ir1 S2 Ir2 172.1(6)
C3 Ir1 S2 Ir2 159.7(14)
S1 Ir1 S2 Ir2 -0.1(4)
Cl1 Ir1 S2 Ir2 -92.4(5)
C5 Ir1 C1 C2 115.9(4)
C4 Ir1 C1 C2 78.3(4)
C3 Ir1 C1 C2 37.0(3)
S1 Ir1 C1 C2 -80.6(6)
S2 Ir1 C1 C2 -163.5(6)
Cl1 Ir1 C1 C2 57.5(17)
C2 Ir1 C1 C5 -115.9(4)
C4 Ir1 C1 C5 -37.6(3)
C3 Ir1 C1 C5 -78.9(4)
S1 Ir1 C1 C5 163.4(6)
S2 Ir1 C1 C5 80.6(6)
Cl1 Ir1 C1 C5 -58.4(17)
C5 Ir1 C1 C6 -121.7(4)
C2 Ir1 C1 C6 122.4(4)
C4 Ir1 C1 C6 -159.26(16)
C3 Ir1 C1 C6 159.41(13)
S1 Ir1 C1 C6 41.8(6)
S2 Ir1 C1 C6 -41.1(6)
Cl1 Ir1 C1 C6 179.9(16)
C5 C1 C2 C3 0.0
C6 C1 C2 C3 180.0
Ir1 C1 C2 C3 -64.1(8)
C5 C1 C2 C7 -180.0
C6 C1 C2 C7 0.0
Ir1 C1 C2 C7 116.0(8)
C5 C1 C2 Ir1 64.0(8)
C6 C1 C2 Ir1 -115.9(7)
C5 Ir1 C2 C1 -38.7(3)
C4 Ir1 C2 C1 -81.0(5)
C3 Ir1 C2 C1 -117.2(4)
S1 Ir1 C2 C1 107.7(6)
S2 Ir1 C2 C1 26.1(9)
Cl1 Ir1 C2 C1 -153.5(9)
C1 Ir1 C2 C3 117.2(4)
C5 Ir1 C2 C3 78.5(5)
C4 Ir1 C2 C3 36.2(3)
S1 Ir1 C2 C3 -135.1(6)
S2 Ir1 C2 C3 143.3(11)
Cl1 Ir1 C2 C3 -36.2(7)
C1 Ir1 C2 C7 -119.9(4)
C5 Ir1 C2 C7 -158.61(17)
C4 Ir1 C2 C7 159.12(16)
C3 Ir1 C2 C7 122.9(4)
S1 Ir1 C2 C7 -12.2(6)
S2 Ir1 C2 C7 -93.8(10)
Cl1 Ir1 C2 C7 86.7(8)
C1 C2 C3 C4 0.0
C7 C2 C3 C4 180.0
Ir1 C2 C3 C4 -60.5(8)
C1 C2 C3 C8 180.0
C7 C2 C3 C8 0.0
Ir1 C2 C3 C8 119.5(8)
C1 C2 C3 Ir1 60.5(7)
C7 C2 C3 Ir1 -119.5(7)
C1 Ir1 C3 C4 80.7(5)
C5 Ir1 C3 C4 37.1(3)
C2 Ir1 C3 C4 118.9(4)
S1 Ir1 C3 C4 174.3(7)
S2 Ir1 C3 C4 17.8(16)
Cl1 Ir1 C3 C4 -90.4(6)
C1 Ir1 C3 C2 -38.2(3)
C5 Ir1 C3 C2 -81.7(5)
C4 Ir1 C3 C2 -118.9(4)
S1 Ir1 C3 C2 55.4(7)
S2 Ir1 C3 C2 -101.1(17)
Cl1 Ir1 C3 C2 150.7(7)
C1 Ir1 C3 C8 -158.09(18)
C5 Ir1 C3 C8 158.32(18)
C2 Ir1 C3 C8 -119.9(4)
C4 Ir1 C3 C8 121.2(4)
S1 Ir1 C3 C8 -64.5(7)
S2 Ir1 C3 C8 139.0(16)
Cl1 Ir1 C3 C8 30.8(7)
C2 C3 C4 C5 0.0
C8 C3 C4 C5 180.0
Ir1 C3 C4 C5 -59.2(7)
C2 C3 C4 C9 180.0
C8 C3 C4 C9 0.0
Ir1 C3 C4 C9 120.8(7)
C2 C3 C4 Ir1 59.2(7)
C8 C3 C4 Ir1 -120.8(7)
C1 Ir1 C4 C5 38.6(3)
C2 Ir1 C4 C5 81.8(5)
C3 Ir1 C4 C5 118.4(4)
S1 Ir1 C4 C5 105.3(17)
S2 Ir1 C4 C5 -53.8(7)
Cl1 Ir1 C4 C5 -150.3(7)
C1 Ir1 C4 C3 -79.8(5)
C5 Ir1 C4 C3 -118.4(4)
C2 Ir1 C4 C3 -36.6(3)
S1 Ir1 C4 C3 -13.1(16)
S2 Ir1 C4 C3 -172.2(7)
Cl1 Ir1 C4 C3 91.3(6)
C1 Ir1 C4 C9 158.20(18)
C5 Ir1 C4 C9 119.6(4)
C2 Ir1 C4 C9 -158.63(17)
C3 Ir1 C4 C9 -122.0(4)
S1 Ir1 C4 C9 -135.1(15)
S2 Ir1 C4 C9 65.8(8)
Cl1 Ir1 C4 C9 -30.8(7)
C3 C4 C5 C1 0.0
C9 C4 C5 C1 180.0
Ir1 C4 C5 C1 -61.9(8)
C3 C4 C5 C10 180.0
C9 C4 C5 C10 0.0
Ir1 C4 C5 C10 118.1(8)
C3 C4 C5 Ir1 61.9(8)
C9 C4 C5 Ir1 -118.1(7)
C2 C1 C5 C4 0.0
C6 C1 C5 C4 180.0
Ir1 C1 C5 C4 65.0(8)
C2 C1 C5 C10 -180.0
C6 C1 C5 C10 0.0
Ir1 C1 C5 C10 -115.0(8)
C2 C1 C5 Ir1 -64.9(8)
C6 C1 C5 Ir1 115.0(8)
C1 Ir1 C5 C4 -116.5(4)
C2 Ir1 C5 C4 -78.1(4)
C3 Ir1 C5 C4 -36.4(3)
S1 Ir1 C5 C4 -143.4(11)
S2 Ir1 C5 C4 136.4(6)
Cl1 Ir1 C5 C4 36.7(7)
C2 Ir1 C5 C1 38.4(3)
C4 Ir1 C5 C1 116.5(4)
C3 Ir1 C5 C1 80.2(4)
S1 Ir1 C5 C1 -26.8(10)
S2 Ir1 C5 C1 -107.1(6)
Cl1 Ir1 C5 C1 153.2(9)
C1 Ir1 C5 C10 120.5(4)
C2 Ir1 C5 C10 158.89(16)
C4 Ir1 C5 C10 -123.0(4)
C3 Ir1 C5 C10 -159.34(16)
S1 Ir1 C5 C10 93.6(10)
S2 Ir1 C5 C10 13.4(6)
Cl1 Ir1 C5 C10 -86.3(8)
C13 Ir2 C11 C12 38.7(4)
C15 Ir2 C11 C12 116.0(6)
C14 Ir2 C11 C12 80.1(7)
S2 Ir2 C11 C12 -79.4(9)
S1 Ir2 C11 C12 -162.4(10)
Cl2 Ir2 C11 C12 77(2)
C12 Ir2 C11 C15 -116.0(6)
C13 Ir2 C11 C15 -77.3(6)
C14 Ir2 C11 C15 -35.9(4)
S2 Ir2 C11 C15 164.6(9)
S1 Ir2 C11 C15 81.5(8)
Cl2 Ir2 C11 C15 -39(2)
C12 Ir2 C11 C16 120.3(6)
C13 Ir2 C11 C16 159.0(2)
C15 Ir2 C11 C16 -123.7(6)
C14 Ir2 C11 C16 -159.6(2)
S2 Ir2 C11 C16 40.9(10)
S1 Ir2 C11 C16 -42.2(9)
Cl2 Ir2 C11 C16 -162(2)
C15 C11 C12 C13 0.0
C16 C11 C12 C13 180.0
Ir2 C11 C12 C13 -66.3(12)
C15 C11 C12 C17 180.0
C16 C11 C12 C17 0.0
Ir2 C11 C12 C17 113.7(12)
C15 C11 C12 Ir2 66.3(12)
C16 C11 C12 Ir2 -113.7(12)
C13 Ir2 C12 C11 -114.9(6)
C15 Ir2 C12 C11 -37.2(4)
C14 Ir2 C12 C11 -77.8(6)
S2 Ir2 C12 C11 111.1(9)
S1 Ir2 C12 C11 25.3(13)
Cl2 Ir2 C12 C11 -145.1(13)
C11 Ir2 C12 C13 114.9(6)
C15 Ir2 C12 C13 77.7(6)
C14 Ir2 C12 C13 37.1(4)
S2 Ir2 C12 C13 -134.0(9)
S1 Ir2 C12 C13 140.2(15)
Cl2 Ir2 C12 C13 -30.2(11)
C11 Ir2 C12 C17 -122.5(5)
C13 Ir2 C12 C17 122.6(5)
C15 Ir2 C12 C17 -159.7(2)
C14 Ir2 C12 C17 159.7(2)
S2 Ir2 C12 C17 -11.4(9)
S1 Ir2 C12 C17 -97.2(13)
Cl2 Ir2 C12 C17 92.4(12)
C11 C12 C13 C14 0.0
C17 C12 C13 C14 180.0
Ir2 C12 C13 C14 -66.1(12)
C11 C12 C13 C18 -180.0
C17 C12 C13 C18 0.0
Ir2 C12 C13 C18 113.9(12)
C11 C12 C13 Ir2 66.1(12)
C17 C12 C13 Ir2 -113.9(12)
C11 Ir2 C13 C12 -38.8(4)
C15 Ir2 C13 C12 -80.3(6)
C14 Ir2 C13 C12 -116.2(6)
S2 Ir2 C13 C12 58.4(9)
S1 Ir2 C13 C12 -92(2)
Cl2 Ir2 C13 C12 157.4(10)
C12 Ir2 C13 C14 116.2(6)
C11 Ir2 C13 C14 77.4(7)
C15 Ir2 C13 C14 35.9(4)
S2 Ir2 C13 C14 174.6(10)
S1 Ir2 C13 C14 24(2)
Cl2 Ir2 C13 C14 -86.4(9)
C12 Ir2 C13 C18 -120.1(6)
C11 Ir2 C13 C18 -158.9(2)
C15 Ir2 C13 C18 159.6(2)
C14 Ir2 C13 C18 123.7(6)
S2 Ir2 C13 C18 -61.7(10)
S1 Ir2 C13 C18 148(2)
Cl2 Ir2 C13 C18 37.3(9)
C12 C13 C14 C15 0.0
C18 C13 C14 C15 180.0
Ir2 C13 C14 C15 -61.6(11)
C12 C13 C14 C19 180.0
C18 C13 C14 C19 0.0
Ir2 C13 C14 C19 118.4(11)
C12 C13 C14 Ir2 61.6(11)
C18 C13 C14 Ir2 -118.4(11)
C12 Ir2 C14 C15 79.9(7)
C11 Ir2 C14 C15 36.7(5)
C13 Ir2 C14 C15 118.5(6)
S2 Ir2 C14 C15 106(3)
S1 Ir2 C14 C15 -49.4(10)
Cl2 Ir2 C14 C15 -144.5(9)
C12 Ir2 C14 C13 -38.6(5)
C11 Ir2 C14 C13 -81.8(7)
C15 Ir2 C14 C13 -118.5(6)
S2 Ir2 C14 C13 -13(2)
S1 Ir2 C14 C13 -167.9(11)
Cl2 Ir2 C14 C13 97.0(10)
C12 Ir2 C14 C19 -158.1(3)
C11 Ir2 C14 C19 158.6(3)
C13 Ir2 C14 C19 -119.6(7)
C15 Ir2 C14 C19 121.9(7)
S2 Ir2 C14 C19 -132(2)
S1 Ir2 C14 C19 72.5(11)
Cl2 Ir2 C14 C19 -22.6(10)
C13 C14 C15 C11 0.0
C19 C14 C15 C11 180.0
Ir2 C14 C15 C11 -59.2(11)
C13 C14 C15 C20 180.0
C19 C14 C15 C20 0.0
Ir2 C14 C15 C20 120.8(11)
C13 C14 C15 Ir2 59.2(11)
C19 C14 C15 Ir2 -120.8(11)
C12 C11 C15 C14 0.0
C16 C11 C15 C14 180.0
Ir2 C11 C15 C14 61.9(11)
C12 C11 C15 C20 -180.0
C16 C11 C15 C20 0.0
Ir2 C11 C15 C20 -118.1(11)
C12 C11 C15 Ir2 -61.9(11)
C16 C11 C15 Ir2 118.1(11)
C12 Ir2 C15 C14 -79.7(7)
C11 Ir2 C15 C14 -118.4(6)
C13 Ir2 C15 C14 -36.5(4)
S2 Ir2 C15 C14 -144.0(16)
S1 Ir2 C15 C14 138.3(9)
Cl2 Ir2 C15 C14 42.7(10)
C12 Ir2 C15 C11 38.7(5)
C13 Ir2 C15 C11 81.8(7)
C14 Ir2 C15 C11 118.4(6)
S2 Ir2 C15 C11 -25.6(14)
S1 Ir2 C15 C11 -103.3(9)
Cl2 Ir2 C15 C11 161.1(11)
C12 Ir2 C15 C20 158.2(3)
C11 Ir2 C15 C20 119.5(6)
C13 Ir2 C15 C20 -158.7(3)
C14 Ir2 C15 C20 -122.1(6)
S2 Ir2 C15 C20 93.9(15)
S1 Ir2 C15 C20 16.2(10)
Cl2 Ir2 C15 C20 -79.4(11)
Ir1 S1 C21 C23 -62(4)
Ir2 S1 C21 C23 -173(3)
Ir1 S1 C21 C22 169(3)
Ir2 S1 C21 C22 58(4)
C22 C21 C23 C24 -67(6)
S1 C21 C23 C24 166(4)
C21 C23 C24 C25 -173(5)
Ir2 S2 C26 C28 173(4)
Ir1 S2 C26 C28 64(4)
Ir2 S2 C26 C27 -70(4)
Ir1 S2 C26 C27 -179(4)
C27 C26 C28 C29 73(6)
S2 C26 C28 C29 -169(4)
C26 C28 C29 C30 172(6)
